data_2243273
loop_
_publ_author_name
'Marszaukowski, Flavia'
'Wohnrath, Karen'
'Boer\'e, Ren\'e T.'

_publ_section_title
;
 Bulky 2,6-disubstituted aryl siloxanes and a disilanamine
;
_journal_issue 3
_journal_name_full 'Acta Crystallographica Section E'
_journal_page_first 318
_journal_page_last 323
_journal_paper_doi 10.1107/S2056989020001413
_journal_volume 76
_journal_year 2020
_chemical_formula_iupac 'C18 H35 N Si2'
_chemical_formula_moiety 'C18 H35 N Si2'
_chemical_formula_sum 'C18 H35 N Si2'
_chemical_formula_weight 321.65
_chemical_name_systematic <i>N</i>-(2,6-Diisopropylphenyl)-1,1,1-trimethyl-<i>N</i>-(trimethylsilyl)silanamine
_space_group_crystal_system orthorhombic
_space_group_IT_number 63
_space_group_name_Hall '-C 2c 2'
_space_group_name_H-M_alt 'C m c m'
_atom_sites_solution_hydrogens geom
_atom_sites_solution_primary dual
_audit_creation_method
;
Olex2 1.2
(compiled 2018.05.29 svn.r3508 for OlexSys, GUI svn.r5506)
;
_cell_angle_alpha 90
_cell_angle_beta 90
_cell_angle_gamma 90
_cell_formula_units_Z 4
_cell_length_a 12.199(3)
_cell_length_b 12.091(3)
_cell_length_c 14.177(3)
_cell_measurement_reflns_used 4098
_cell_measurement_temperature 173(2)
_cell_measurement_theta_max 27.54
_cell_measurement_theta_min 2.37
_cell_volume 2091.1(9)
_computing_cell_refinement
;
SAINT (Bruker, 2014)
;
_computing_data_collection
;
APEX2 (Bruker, 2014)
;
_computing_data_reduction
;
SAINT (Bruker, 2014)
;
_computing_molecular_graphics
;
<i>OLEX2</i> (Dolomanov <i>et al.</i>,  2009)
;
_computing_publication_material
;
publCIF (Westrip, 2010)
;
_computing_structure_refinement
;
ShelXL (Sheldrick, 2015b)
;
_computing_structure_solution
;
ShelXT (Sheldrick, 2015a)
;
_diffrn_ambient_temperature 173.15
_diffrn_measured_fraction_theta_full 0.998
_diffrn_measured_fraction_theta_max 0.998
_diffrn_measurement_device_type 'Bruker APEXII CCD'
_diffrn_measurement_method '\f and \w scans'
_diffrn_radiation_monochromator graphite
_diffrn_radiation_type MoK\a
_diffrn_radiation_wavelength 0.71073
_diffrn_reflns_av_R_equivalents 0.0390
_diffrn_reflns_av_unetI/netI 0.0235
_diffrn_reflns_limit_h_max 15
_diffrn_reflns_limit_h_min -15
_diffrn_reflns_limit_k_max 15
_diffrn_reflns_limit_k_min -15
_diffrn_reflns_limit_l_max 17
_diffrn_reflns_limit_l_min -18
_diffrn_reflns_number 8996
_diffrn_reflns_theta_full 25.500
_diffrn_reflns_theta_max 27.584
_diffrn_reflns_theta_min 2.372
_diffrn_standards_number 0
_exptl_absorpt_coefficient_mu 0.166
_exptl_absorpt_correction_T_max 0.7456
_exptl_absorpt_correction_T_min 0.6669
_exptl_absorpt_correction_type psi-scan
_exptl_absorpt_process_details
;
(SADABS; Bruker, 2014)
;
_exptl_crystal_colour 'clear colourless'
_exptl_crystal_density_diffrn 1.022
_exptl_crystal_description block
_exptl_crystal_F_000 712
_exptl_crystal_size_max 0.187
_exptl_crystal_size_mid 0.163
_exptl_crystal_size_min 0.096
_refine_diff_density_max 0.355
_refine_diff_density_min -0.262
_refine_ls_extinction_method none
_refine_ls_goodness_of_fit_ref 1.037
_refine_ls_hydrogen_treatment constr
_refine_ls_matrix_type full
_refine_ls_number_parameters 64
_refine_ls_number_reflns 1317
_refine_ls_number_restraints 54
_refine_ls_restrained_S_all 1.018
_refine_ls_R_factor_all 0.0588
_refine_ls_R_factor_gt 0.0473
_refine_ls_shift/su_max 0.000
_refine_ls_shift/su_mean 0.000
_refine_ls_structure_factor_coef Fsqd
_refine_ls_weighting_details 'w=1/[\s^2^(Fo^2^)+(0.0516P)^2^+2.3874P] where P=(Fo^2^+2Fc^2^)/3'
_refine_ls_weighting_scheme calc
_refine_ls_wR_factor_gt 0.1173
_refine_ls_wR_factor_ref 0.1260
_reflns_number_gt 1082
_reflns_number_total 1317
_reflns_threshold_expression 'I > 2\s(I)'
_cod_data_source_file hb7886sup1.cif
_cod_data_source_block III
_cod_original_cell_volume 2091.1(8)
_cod_database_code 2243273
_shelx_space_group_comment
;
The symmetry employed for this shelxl refinement is uniquely defined
by the following loop, which should always be used as a source of
symmetry information in preference to the above space-group names.
They are only intended as comments.
;
_shelx_estimated_absorpt_t_min 0.970
_shelx_estimated_absorpt_t_max 0.984

loop_
_space_group_symop_operation_xyz
'x, y, z'
'-x, -y, z+1/2'
'-x, y, -z+1/2'
'x, -y, -z'
'x+1/2, y+1/2, z'
'-x+1/2, -y+1/2, z+1/2'
'-x+1/2, y+1/2, -z+1/2'
'x+1/2, -y+1/2, -z'
'-x, -y, -z'
'x, y, -z-1/2'
'x, -y, z-1/2'
'-x, y, z'
'-x+1/2, -y+1/2, -z'
'x+1/2, y+1/2, -z-1/2'
'x+1/2, -y+1/2, z-1/2'
'-x+1/2, y+1/2, z'

loop_
_atom_site_type_symbol
_atom_site_label
_atom_site_fract_x
_atom_site_fract_y
_atom_site_fract_z
_atom_site_U_iso_or_equiv
_atom_site_adp_type
_atom_site_calc_flag
_atom_site_occupancy
_atom_site_disorder_assembly
_atom_site_disorder_group
Si Si1 0.62813(7) 0.91524(6) 0.750000 0.0459(3) Uani d 1 . .
N N1 0.500000 0.8496(2) 0.750000 0.0315(6) Uani d 1 . .
C C1 0.500000 0.7298(2) 0.750000 0.0262(6) Uani d 1 . .
C C2 0.500000 0.67207(17) 0.66401(16) 0.0308(5) Uani d 1 . .
C C3 0.500000 0.55648(18) 0.6663(2) 0.0402(6) Uani d 1 . .
H H3 0.500000 0.516529 0.608650 0.048 Uiso calc 1 . .
C C4 0.500000 0.4993(3) 0.750000 0.0446(9) Uani d 1 . .
H H4 0.500000 0.420746 0.750000 0.053 Uiso calc 1 . .
C C5 0.500000 0.7292(2) 0.56902(17) 0.0396(6) Uani d 1 . .
H H5 0.500000 0.810796 0.580380 0.047 Uiso calc 1 . .
C C6 0.39760(16) 0.70083(19) 0.51164(15) 0.0572(5) Uani d 1 . .
H H6A 0.395926 0.621120 0.499170 0.086 Uiso calc 1 . .
H H6B 0.399211 0.741161 0.451700 0.086 Uiso calc 1 . .
H H6C 0.332066 0.722035 0.547291 0.086 Uiso calc 1 . .
C C7 0.7385(2) 0.8087(3) 0.750000 0.0656(9) Uani d 1 . .
H H7A 0.806954 0.841786 0.727270 0.098 Uiso calc 0.5 A -1
H H7B 0.717550 0.747465 0.708470 0.098 Uiso calc 0.5 A -1
H H7C 0.749174 0.780828 0.814260 0.098 Uiso calc 0.5 A -1
C C8 0.6484(3) 1.0030(3) 0.8562(2) 0.1024(11) Uani d 1 . .
H H8A 0.595639 1.064092 0.855311 0.154 Uiso calc 1 . .
H H8B 0.723089 1.032743 0.856153 0.154 Uiso calc 1 . .
H H8C 0.637079 0.958308 0.913029 0.154 Uiso calc 1 . .

loop_
_atom_site_aniso_label
_atom_site_aniso_U_11
_atom_site_aniso_U_22
_atom_site_aniso_U_33
_atom_site_aniso_U_12
_atom_site_aniso_U_13
_atom_site_aniso_U_23
Si1 0.0650(5) 0.0344(4) 0.0382(4) -0.0227(3) 0.000 0.000
N1 0.0452(14) 0.0211(11) 0.0281(13) 0.000 0.000 0.000
C1 0.0233(13) 0.0231(13) 0.0323(15) 0.000 0.000 0.000
C2 0.0253(9) 0.0293(10) 0.0377(12) 0.000 0.000 -0.0060(9)
C3 0.0345(11) 0.0283(11) 0.0578(16) 0.000 0.000 -0.0132(10)
C4 0.0329(16) 0.0222(14) 0.079(3) 0.000 0.000 0.000
C5 0.0492(13) 0.0382(12) 0.0313(12) 0.000 0.000 -0.0087(10)
C6 0.0526(11) 0.0753(14) 0.0437(11) 0.0083(10) -0.0095(9) -0.0060(10)
C7 0.0414(15) 0.076(2) 0.080(2) -0.0221(15) 0.000 0.000
C8 0.117(2) 0.0922(19) 0.098(2) -0.0496(19) 0.0103(19) -0.0548(17)

loop_
_atom_type_symbol
_atom_type_description
_atom_type_scat_dispersion_real
_atom_type_scat_dispersion_imag
_atom_type_scat_source
C C 0.0033 0.0016 'International Tables Vol C Tables 4.2.6.8 and 6.1.1.4'
H H 0.0000 0.0000 'International Tables Vol C Tables 4.2.6.8 and 6.1.1.4'
N N 0.0061 0.0033 'International Tables Vol C Tables 4.2.6.8 and 6.1.1.4'
Si Si 0.0817 0.0704 'International Tables Vol C Tables 4.2.6.8 and 6.1.1.4'

loop_
_geom_angle_atom_site_label_1
_geom_angle_atom_site_label_2
_geom_angle_atom_site_label_3
_geom_angle_site_symmetry_1
_geom_angle_site_symmetry_3
_geom_angle
N1 Si1 C7 . . 109.36(12)
N1 Si1 C8 . . 112.15(10)
N1 Si1 C8 . 10_557 112.15(10)
C8 Si1 C7 . . 107.37(13)
C8 Si1 C7 10_557 . 107.37(13)
C8 Si1 C8 . 10_557 108.2(2)
Si1 N1 Si1 3_656 . 126.17(15)
C1 N1 Si1 . 3_656 116.92(7)
C1 N1 Si1 . . 116.92(7)
C2 C1 N1 10_557 . 119.81(13)
C2 C1 N1 . . 119.81(13)
C2 C1 C2 10_557 . 120.4(3)
C1 C2 C5 . . 123.05(19)
C3 C2 C1 . . 118.5(2)
C3 C2 C5 . . 118.5(2)
C4 C3 C2 . . 121.6(2)
C3 C4 C3 10_557 . 119.5(3)
C2 C5 C6 . 12_655 111.78(14)
C2 C5 C6 . . 111.78(14)
C6 C5 C6 . 12_655 109.5(2)

loop_
_geom_bond_atom_site_label_1
_geom_bond_atom_site_label_2
_geom_bond_site_symmetry_2
_geom_bond_distance
Si1 N1 . 1.7529(13)
Si1 C7 . 1.864(4)
Si1 C8 . 1.858(2)
Si1 C8 10_557 1.858(2)
N1 C1 . 1.448(4)
C1 C2 . 1.405(3)
C1 C2 10_557 1.405(3)
C2 C3 . 1.398(3)
C2 C5 . 1.513(3)
C3 C4 . 1.373(3)
C5 C6 . 1.530(2)
C5 C6 12_655 1.530(2)

_cod_database_fobs_code 2243273
